data_2108279
loop_
_publ_author_name
'Liu, Yan'
'An, Chongwei'
'Luo, Jin'
'Wang, Jingyu'

_publ_section_title
;
 High-density HNIW/TNT cocrystal synthesized using a green chemical method
;
_journal_coeditor_code LO5028
_journal_issue 4
_journal_name_full 'Acta Crystallographica Section B'
_journal_page_first
;
;
_journal_paper_doi 10.1107/S2052520618008442
_journal_volume 74
_journal_year 2018
_chemical_formula_sum 'C13 H11 N15 O18'
_chemical_formula_weight 665.37
_chemical_name_systematic
; 
 ? 
;
_space_group_IT_number 61
_symmetry_cell_setting orthorhombic
_symmetry_space_group_name_Hall '-P 2ac 2ab'
_symmetry_space_group_name_H-M 'P b c a'
_atom_sites_solution_hydrogens geom
_atom_sites_solution_primary direct
_atom_sites_solution_secondary difmap
_audit_creation_method SHELXL-97
_cell_angle_alpha 90.00
_cell_angle_beta 90.00
_cell_angle_gamma 90.00
_cell_formula_units_Z 8
_cell_length_a 9.6268(12)
_cell_length_b 19.292(2)
_cell_length_c 24.606(3)
_cell_measurement_reflns_used 9122
_cell_measurement_temperature 296(2)
_cell_measurement_theta_max 28.50
_cell_measurement_theta_min 2.51
_cell_volume 4569.8(9)
_computing_cell_refinement 'Bruker SAINT'
_computing_data_collection 'Bruker APEX2'
_computing_data_reduction 'Bruker SAINT'
_computing_molecular_graphics 'Bruker SHELXTL'
_computing_publication_material 'Bruker SHELXTL'
_computing_structure_refinement 'SHELXL-97 (Sheldrick, 2008)'
_computing_structure_solution 'SHELXS-97 (Sheldrick, 2008)'
_diffrn_ambient_temperature 296(2)
_diffrn_measured_fraction_theta_full 0.998
_diffrn_measured_fraction_theta_max 0.998
_diffrn_measurement_device_type 'Bruker APEX-II CCD'
_diffrn_measurement_method '\f and \w scans'
_diffrn_radiation_monochromator graphite
_diffrn_radiation_source 'fine-focus sealed tube'
_diffrn_radiation_type MoK\a
_diffrn_radiation_wavelength 0.71073
_diffrn_reflns_av_R_equivalents 0.0518
_diffrn_reflns_av_sigmaI/netI 0.0363
_diffrn_reflns_limit_h_max 11
_diffrn_reflns_limit_h_min -11
_diffrn_reflns_limit_k_max 22
_diffrn_reflns_limit_k_min -19
_diffrn_reflns_limit_l_max 28
_diffrn_reflns_limit_l_min -29
_diffrn_reflns_number 21696
_diffrn_reflns_theta_full 25.00
_diffrn_reflns_theta_max 25.00
_diffrn_reflns_theta_min 2.11
_exptl_absorpt_coefficient_mu 0.181
_exptl_absorpt_correction_T_max 0.9698
_exptl_absorpt_correction_T_min 0.9544
_exptl_absorpt_correction_type multi-scan
_exptl_absorpt_process_details SADABS
_exptl_crystal_colour colorless
_exptl_crystal_density_diffrn 1.934
_exptl_crystal_density_method 'not measured'
_exptl_crystal_description block
_exptl_crystal_F_000 2704
_exptl_crystal_size_max 0.26
_exptl_crystal_size_mid 0.21
_exptl_crystal_size_min 0.17
_refine_diff_density_max 0.572
_refine_diff_density_min -0.456
_refine_diff_density_rms 0.060
_refine_ls_extinction_coef 0.0011(2)
_refine_ls_extinction_expression Fc^*^=kFc[1+0.001xFc^2^\l^3^/sin(2\q)]^-1/4^
_refine_ls_extinction_method SHELXL
_refine_ls_goodness_of_fit_ref 1.083
_refine_ls_hydrogen_treatment constr
_refine_ls_matrix_type full
_refine_ls_number_parameters 416
_refine_ls_number_reflns 4020
_refine_ls_number_restraints 0
_refine_ls_restrained_S_all 1.083
_refine_ls_R_factor_all 0.0429
_refine_ls_R_factor_gt 0.0372
_refine_ls_shift/su_max 0.000
_refine_ls_shift/su_mean 0.000
_refine_ls_structure_factor_coef Fsqd
_refine_ls_weighting_details 'calc w=1/[\s^2^(Fo^2^)+(0.0500P)^2^+3.6000P] where P=(Fo^2^+2Fc^2^)/3'
_refine_ls_weighting_scheme calc
_refine_ls_wR_factor_gt 0.0990
_refine_ls_wR_factor_ref 0.1022
_reflns_number_gt 3538
_reflns_number_total 4020
_reflns_threshold_expression >2sigma(I)
_cod_data_source_file lo5028sup1.cif
_cod_data_source_block I
_cod_depositor_comments
;
The following automatic conversions were performed:

'_symmetry_cell_setting' value 'Orthorhombic' changed to
'orthorhombic' according to
/home/data/users/saulius/crontab/automatic-downloads/rss-feeds/IUCr/lib/dictionaries/cif_core.dic
dictionary named 'cif_core.dic' version 2.4.2 from 2011-04-26.

'_exptl_absorpt_correction_type' value 'Multi-scan' changed to
'multi-scan' according to
/home/data/users/saulius/crontab/automatic-downloads/rss-feeds/IUCr/lib/dictionaries/cif_core.dic
dictionary named 'cif_core.dic' version 2.4.2 from 2011-04-26.

Automatic conversion script
Id: cif_fix_values 4973 2017-02-22 13:04:09Z antanas 
;
_cod_original_cell_volume 4569.8(10)
_cod_original_sg_symbol_H-M 'Pbca '
_cod_database_code 2108279

loop_
_symmetry_equiv_pos_as_xyz
'x, y, z'
'-x+1/2, -y, z+1/2'
'-x, y+1/2, -z+1/2'
'x+1/2, -y+1/2, -z'
'-x, -y, -z'
'x-1/2, y, -z-1/2'
'x, -y-1/2, z-1/2'
'-x-1/2, y-1/2, z'

loop_
_atom_site_label
_atom_site_type_symbol
_atom_site_fract_x
_atom_site_fract_y
_atom_site_fract_z
_atom_site_U_iso_or_equiv
_atom_site_adp_type
_atom_site_occupancy
_atom_site_symmetry_multiplicity
_atom_site_calc_flag
_atom_site_refinement_flags
O1 O 0.02614(15) -0.10647(8) 0.16428(6) 0.0230(3) Uani 1 1 d .
O2 O -0.04591(15) -0.05470(8) 0.09188(6) 0.0233(4) Uani 1 1 d .
O3 O 0.31514(16) 0.01626(9) 0.28479(6) 0.0288(4) Uani 1 1 d .
O4 O 0.47238(15) 0.08483(8) 0.25284(6) 0.0238(4) Uani 1 1 d .
O5 O 0.49894(15) 0.12575(8) 0.06203(7) 0.0262(4) Uani 1 1 d .
O6 O 0.30617(16) 0.12351(8) 0.01735(6) 0.0247(4) Uani 1 1 d .
O7 O 0.84233(15) 0.01114(7) 0.61805(6) 0.0215(3) Uani 1 1 d .
O8 O 0.99619(15) 0.03926(7) 0.55752(6) 0.0203(3) Uani 1 1 d .
O9 O 1.09176(14) 0.16850(7) 0.73785(6) 0.0181(3) Uani 1 1 d .
O10 O 0.99180(14) 0.07354(7) 0.71062(6) 0.0188(3) Uani 1 1 d .
O11 O 1.28856(15) 0.24741(8) 0.62856(6) 0.0248(4) Uani 1 1 d .
O12 O 1.25775(14) 0.15132(7) 0.58418(6) 0.0186(3) Uani 1 1 d .
O13 O 0.71786(15) 0.31157(8) 0.74845(6) 0.0193(3) Uani 1 1 d .
O14 O 0.55173(14) 0.28609(7) 0.69235(6) 0.0179(3) Uani 1 1 d .
O15 O 0.93515(16) 0.39631(7) 0.62619(6) 0.0238(4) Uani 1 1 d .
O16 O 0.82125(16) 0.36948(7) 0.55247(6) 0.0235(3) Uani 1 1 d .
O17 O 0.67348(14) 0.25306(7) 0.49544(5) 0.0177(3) Uani 1 1 d .
O18 O 0.52606(14) 0.22014(8) 0.55663(6) 0.0226(3) Uani 1 1 d .
N1 N 0.03599(17) -0.06144(9) 0.12907(7) 0.0173(4) Uani 1 1 d .
N2 N 0.36905(18) 0.04879(9) 0.24800(7) 0.0180(4) Uani 1 1 d .
N3 N 0.37837(18) 0.10824(9) 0.05653(7) 0.0185(4) Uani 1 1 d .
N4 N 0.91245(17) 0.05201(8) 0.59305(7) 0.0156(4) Uani 1 1 d .
N5 N 0.99924(16) 0.13599(9) 0.71568(6) 0.0144(4) Uani 1 1 d .
N6 N 1.21892(17) 0.20106(9) 0.60978(7) 0.0161(4) Uani 1 1 d .
N7 N 0.67215(16) 0.28872(8) 0.70635(7) 0.0143(4) Uani 1 1 d .
N8 N 0.89839(17) 0.35731(9) 0.59007(7) 0.0165(4) Uani 1 1 d .
N9 N 0.64182(16) 0.23329(8) 0.54064(7) 0.0147(4) Uani 1 1 d .
N10 N 0.89265(16) 0.12213(8) 0.60470(7) 0.0139(4) Uani 1 1 d .
N11 N 0.88948(16) 0.17345(8) 0.69530(6) 0.0134(3) Uani 1 1 d .
N12 N 1.07514(16) 0.20140(8) 0.62233(6) 0.0129(4) Uani 1 1 d .
N13 N 0.76966(16) 0.26542(8) 0.66693(6) 0.0129(3) Uani 1 1 d .
N14 N 0.95597(17) 0.29180(8) 0.59144(6) 0.0134(4) Uani 1 1 d .
N15 N 0.74930(16) 0.22346(9) 0.57699(6) 0.0137(3) Uani 1 1 d .
C1 C 0.1531(2) -0.01270(10) 0.13390(8) 0.0157(4) Uani 1 1 d .
C2 C 0.2001(2) -0.00280(10) 0.18601(8) 0.0159(4) Uani 1 1 d .
H2A H 0.1598 -0.0260 0.2152 0.019 Uiso 1 1 calc R
C3 C 0.3084(2) 0.04245(10) 0.19361(8) 0.0157(4) Uani 1 1 d .
C4 C 0.3662(2) 0.07882(10) 0.15143(8) 0.0165(4) Uani 1 1 d .
H4A H 0.4382 0.1101 0.1572 0.020 Uiso 1 1 calc R
C5 C 0.3135(2) 0.06718(10) 0.10026(8) 0.0159(4) Uani 1 1 d .
C6 C 0.2095(2) 0.01915(10) 0.08796(8) 0.0157(4) Uani 1 1 d .
C7 C 0.1731(2) -0.00084(11) 0.03095(8) 0.0195(4) Uani 1 1 d .
H7A H 0.0992 -0.0342 0.0315 0.029 Uiso 1 1 calc R
H7B H 0.2530 -0.0206 0.0135 0.029 Uiso 1 1 calc R
H7C H 0.1437 0.0395 0.0113 0.029 Uiso 1 1 calc R
C8 C 1.01706(19) 0.26604(10) 0.64172(8) 0.0136(4) Uani 1 1 d .
H8A H 1.0893 0.2973 0.6554 0.016 Uiso 1 1 calc R
C9 C 0.90629(19) 0.24817(10) 0.68724(8) 0.0132(4) Uani 1 1 d .
H9A H 0.9266 0.2721 0.7214 0.016 Uiso 1 1 calc R
C10 C 0.98172(19) 0.17289(10) 0.58046(8) 0.0127(4) Uani 1 1 d .
H10A H 1.0346 0.1530 0.5502 0.015 Uiso 1 1 calc R
C11 C 0.89109(19) 0.23560(10) 0.56115(8) 0.0130(4) Uani 1 1 d .
H11A H 0.8991 0.2428 0.5218 0.016 Uiso 1 1 calc R
C12 C 0.80898(19) 0.14322(10) 0.65016(7) 0.0133(4) Uani 1 1 d .
H12A H 0.7495 0.1053 0.6628 0.016 Uiso 1 1 calc R
C13 C 0.7207(2) 0.20766(10) 0.63251(8) 0.0135(4) Uani 1 1 d .
H13A H 0.6214 0.1992 0.6381 0.016 Uiso 1 1 calc R

loop_
_atom_site_aniso_label
_atom_site_aniso_U_11
_atom_site_aniso_U_22
_atom_site_aniso_U_33
_atom_site_aniso_U_23
_atom_site_aniso_U_13
_atom_site_aniso_U_12
O1 0.0272(8) 0.0206(8) 0.0212(8) 0.0017(6) 0.0031(6) -0.0096(6)
O2 0.0165(7) 0.0255(8) 0.0277(9) -0.0032(6) -0.0059(6) -0.0004(6)
O3 0.0348(9) 0.0351(9) 0.0167(8) 0.0019(7) 0.0023(7) -0.0119(7)
O4 0.0247(8) 0.0222(8) 0.0244(8) 0.0000(6) -0.0052(6) -0.0069(7)
O5 0.0222(8) 0.0240(9) 0.0324(9) 0.0051(7) 0.0032(7) -0.0074(6)
O6 0.0310(8) 0.0223(8) 0.0209(8) 0.0078(6) -0.0024(7) 0.0019(7)
O7 0.0252(8) 0.0119(7) 0.0273(8) 0.0010(6) 0.0052(6) -0.0043(6)
O8 0.0225(8) 0.0156(8) 0.0227(8) -0.0030(6) 0.0072(6) 0.0036(6)
O9 0.0165(7) 0.0190(8) 0.0188(7) -0.0002(6) -0.0039(6) -0.0013(6)
O10 0.0243(8) 0.0098(8) 0.0224(8) 0.0013(6) -0.0006(6) 0.0018(6)
O11 0.0142(7) 0.0274(9) 0.0328(9) -0.0105(7) 0.0002(6) -0.0066(6)
O12 0.0168(7) 0.0171(7) 0.0219(8) -0.0018(6) 0.0016(6) 0.0054(6)
O13 0.0215(8) 0.0205(8) 0.0159(7) -0.0063(6) 0.0004(6) -0.0001(6)
O14 0.0127(7) 0.0184(7) 0.0226(8) 0.0005(6) 0.0005(6) 0.0033(6)
O15 0.0317(9) 0.0137(7) 0.0261(8) -0.0054(6) -0.0035(7) -0.0007(6)
O16 0.0295(8) 0.0178(8) 0.0233(8) 0.0040(6) -0.0065(6) 0.0045(6)
O17 0.0186(7) 0.0224(8) 0.0121(7) 0.0025(6) -0.0012(5) 0.0014(6)
O18 0.0105(7) 0.0343(9) 0.0231(8) 0.0064(7) -0.0002(6) -0.0027(6)
N1 0.0156(8) 0.0156(9) 0.0208(9) -0.0040(7) 0.0028(7) -0.0008(7)
N2 0.0206(9) 0.0135(9) 0.0200(9) -0.0017(7) 0.0000(7) -0.0008(7)
N3 0.0232(10) 0.0115(8) 0.0208(9) 0.0013(7) 0.0031(7) -0.0007(7)
N4 0.0160(8) 0.0126(9) 0.0180(9) -0.0007(7) -0.0018(7) -0.0005(7)
N5 0.0148(8) 0.0150(9) 0.0135(8) 0.0021(7) 0.0017(7) 0.0007(7)
N6 0.0134(8) 0.0171(9) 0.0177(9) 0.0020(7) 0.0009(7) 0.0008(7)
N7 0.0155(9) 0.0116(8) 0.0158(9) 0.0016(7) 0.0028(7) 0.0013(6)
N8 0.0192(9) 0.0124(9) 0.0181(9) 0.0011(7) 0.0016(7) -0.0013(7)
N9 0.0151(8) 0.0133(8) 0.0156(9) 0.0001(7) -0.0021(7) 0.0016(7)
N10 0.0153(8) 0.0096(8) 0.0167(8) -0.0006(6) 0.0019(7) -0.0003(6)
N11 0.0132(8) 0.0123(8) 0.0148(8) 0.0009(6) -0.0009(6) 0.0007(6)
N12 0.0099(8) 0.0134(8) 0.0155(8) -0.0011(6) 0.0009(6) -0.0001(6)
N13 0.0128(8) 0.0124(8) 0.0133(8) -0.0009(6) 0.0011(6) 0.0009(6)
N14 0.0144(8) 0.0103(8) 0.0155(9) 0.0007(6) -0.0016(6) 0.0002(6)
N15 0.0113(8) 0.0154(8) 0.0143(8) -0.0002(7) -0.0005(6) 0.0002(6)
C1 0.0137(9) 0.0096(9) 0.0239(11) -0.0009(8) 0.0009(8) 0.0007(7)
C2 0.0175(10) 0.0118(10) 0.0185(10) 0.0007(8) 0.0033(8) 0.0026(8)
C3 0.0179(10) 0.0119(10) 0.0174(10) -0.0024(8) 0.0005(8) 0.0030(8)
C4 0.0160(10) 0.0107(9) 0.0229(11) -0.0015(8) 0.0002(8) 0.0006(8)
C5 0.0173(10) 0.0112(10) 0.0192(10) 0.0031(8) 0.0027(8) 0.0035(8)
C6 0.0140(9) 0.0133(10) 0.0198(10) 0.0001(8) 0.0013(8) 0.0050(8)
C7 0.0210(10) 0.0205(11) 0.0169(10) 0.0008(8) -0.0015(8) -0.0006(8)
C8 0.0125(9) 0.0130(10) 0.0152(10) -0.0001(8) -0.0006(7) -0.0002(7)
C9 0.0139(9) 0.0117(9) 0.0140(9) 0.0001(7) 0.0002(7) 0.0005(7)
C10 0.0130(9) 0.0120(10) 0.0131(10) -0.0002(7) 0.0007(7) -0.0009(7)
C11 0.0122(9) 0.0108(10) 0.0159(10) -0.0008(8) 0.0004(7) -0.0012(7)
C12 0.0132(9) 0.0142(10) 0.0126(9) 0.0001(8) 0.0011(7) -0.0019(8)
C13 0.0138(10) 0.0114(10) 0.0152(10) -0.0009(8) 0.0004(7) -0.0013(7)

loop_
_atom_type_symbol
_atom_type_description
_atom_type_scat_dispersion_real
_atom_type_scat_dispersion_imag
_atom_type_scat_source
C C 0.0033 0.0016 'International Tables Vol C Tables 4.2.6.8 and 6.1.1.4'
H H 0.0000 0.0000 'International Tables Vol C Tables 4.2.6.8 and 6.1.1.4'
N N 0.0061 0.0033 'International Tables Vol C Tables 4.2.6.8 and 6.1.1.4'
O O 0.0106 0.0060 'International Tables Vol C Tables 4.2.6.8 and 6.1.1.4'

loop_
_geom_angle_atom_site_label_1
_geom_angle_atom_site_label_2
_geom_angle_atom_site_label_3
_geom_angle
O2 N1 O1 123.76(17)
O2 N1 C1 119.29(17)
O1 N1 C1 116.93(16)
O3 N2 O4 124.67(18)
O3 N2 C3 117.80(16)
O4 N2 C3 117.50(17)
O5 N3 O6 124.22(17)
O5 N3 C5 118.18(17)
O6 N3 C5 117.59(17)
O7 N4 O8 127.31(17)
O7 N4 N10 116.89(16)
O8 N4 N10 115.77(16)
O10 N5 O9 126.89(16)
O10 N5 N11 116.04(16)
O9 N5 N11 117.05(16)
O12 N6 O11 127.99(17)
O12 N6 N12 114.81(15)
O11 N6 N12 117.02(16)
O13 N7 O14 127.43(16)
O13 N7 N13 117.35(15)
O14 N7 N13 115.13(15)
O16 N8 O15 128.11(17)
O16 N8 N14 116.29(16)
O15 N8 N14 115.56(16)
O18 N9 O17 126.53(16)
O18 N9 N15 116.82(16)
O17 N9 N15 116.63(15)
N4 N10 C10 119.70(15)
N4 N10 C12 120.71(15)
C10 N10 C12 117.79(15)
N5 N11 C9 118.81(15)
N5 N11 C12 118.09(15)
C9 N11 C12 110.20(15)
N6 N12 C8 116.92(15)
N6 N12 C10 116.20(15)
C8 N12 C10 108.43(14)
N7 N13 C9 115.93(15)
N7 N13 C13 114.77(14)
C9 N13 C13 108.35(15)
N8 N14 C11 119.79(15)
N8 N14 C8 119.66(15)
C11 N14 C8 110.71(15)
N9 N15 C13 120.35(15)
N9 N15 C11 120.87(15)
C13 N15 C11 118.50(15)
C2 C1 C6 124.54(18)
C2 C1 N1 114.58(17)
C6 C1 N1 120.88(18)
C1 C2 C3 117.76(19)
C1 C2 H2A 121.1
C3 C2 H2A 121.1
C4 C3 C2 122.04(19)
C4 C3 N2 119.16(18)
C2 C3 N2 118.70(18)
C3 C4 C5 117.36(18)
C3 C4 H4A 121.3
C5 C4 H4A 121.3
C4 C5 C6 124.81(18)
C4 C5 N3 115.06(18)
C6 C5 N3 120.10(18)
C1 C6 C5 113.26(18)
C1 C6 C7 123.66(18)
C5 C6 C7 122.82(18)
C6 C7 H7A 109.5
C6 C7 H7B 109.5
H7A C7 H7B 109.5
C6 C7 H7C 109.5
H7A C7 H7C 109.5
H7B C7 H7C 109.5
N12 C8 N14 99.78(15)
N12 C8 C9 107.79(15)
N14 C8 C9 113.75(15)
N12 C8 H8A 111.6
N14 C8 H8A 111.6
C9 C8 H8A 111.6
N13 C9 N11 99.95(14)
N13 C9 C8 108.53(15)
N11 C9 C8 112.60(15)
N13 C9 H9A 111.7
N11 C9 H9A 111.7
C8 C9 H9A 111.7
N10 C10 N12 109.24(15)
N10 C10 C11 108.74(15)
N12 C10 C11 105.30(15)
N10 C10 H10A 111.1
N12 C10 H10A 111.1
C11 C10 H10A 111.1
N15 C11 N14 112.92(16)
N15 C11 C10 108.70(15)
N14 C11 C10 100.42(14)
N15 C11 H11A 111.4
N14 C11 H11A 111.4
C10 C11 H11A 111.4
N10 C12 N11 113.80(15)
N10 C12 C13 108.22(15)
N11 C12 C13 100.37(14)
N10 C12 H12A 111.3
N11 C12 H12A 111.3
C13 C12 H12A 111.3
N15 C13 N13 109.06(15)
N15 C13 C12 109.30(15)
N13 C13 C12 105.47(15)
N15 C13 H13A 110.9
N13 C13 H13A 110.9
C12 C13 H13A 110.9

loop_
_geom_bond_atom_site_label_1
_geom_bond_atom_site_label_2
_geom_bond_distance
O1 N1 1.230(2)
O2 N1 1.215(2)
O3 N2 1.218(2)
O4 N2 1.219(2)
O5 N3 1.216(2)
O6 N3 1.225(2)
O7 N4 1.207(2)
O8 N4 1.214(2)
O9 N5 1.218(2)
O10 N5 1.213(2)
O11 N6 1.209(2)
O12 N6 1.207(2)
O13 N7 1.209(2)
O14 N7 1.210(2)
O15 N8 1.217(2)
O16 N8 1.209(2)
O17 N9 1.215(2)
O18 N9 1.209(2)
N1 C1 1.473(3)
N2 C3 1.465(3)
N3 C5 1.475(3)
N4 N10 1.396(2)
N5 N11 1.375(2)
N6 N12 1.418(2)
N7 N13 1.423(2)
N8 N14 1.380(2)
N9 N15 1.381(2)
N10 C10 1.432(2)
N10 C12 1.437(2)
N11 C9 1.464(3)
N11 C12 1.475(2)
N12 C8 1.447(2)
N12 C10 1.474(2)
N13 C9 1.446(2)
N13 C13 1.477(2)
N14 C11 1.456(2)
N14 C8 1.457(2)
N15 C13 1.426(2)
N15 C11 1.439(2)
C1 C2 1.373(3)
C1 C6 1.396(3)
C2 C3 1.373(3)
C2 H2A 0.9300
C3 C4 1.371(3)
C4 C5 1.376(3)
C4 H4A 0.9300
C5 C6 1.397(3)
C6 C7 1.497(3)
C7 H7A 0.9600
C7 H7B 0.9600
C7 H7C 0.9600
C8 C9 1.584(3)
C8 H8A 0.9800
C9 H9A 0.9800
C10 C11 1.566(3)
C10 H10A 0.9800
C11 H11A 0.9800
C12 C13 1.567(3)
C12 H12A 0.9800
C13 H13A 0.9800

_cod_database_fobs_code 2108279
